data_4034266
loop_
_publ_author_name
'Ansari, Arshad J.'
'Joshi, Gaurav'
'Sharma, Praveen'
'Maurya, Antim K.'
'Metre, Ramesh K.'
'Agnihotri, Vijai K.'
'Chandaluri, Chanchayya Gupta'
'Kumar, Raj'
'Singh, Sandeep'
'Sawant, Devesh M.'

_publ_section_title
;
 Pd-Catalyzed Four-Component Sequential Reaction Delivers a Modular
 Fluorophore Platform for Cell Imaging.
;
_journal_issue 7
_journal_name_full 'The Journal of organic chemistry'
_journal_page_first 3817
_journal_page_last 3825
_journal_paper_doi 10.1021/acs.joc.8b02845
_journal_volume 84
_journal_year 2019
_chemical_formula_moiety 'C20 H22 N4 O2'
_chemical_formula_sum 'C20 H20 N5 O5'
_chemical_formula_weight 410.41
_space_group_crystal_system monoclinic
_space_group_IT_number 14
_space_group_name_Hall '-P 2ybc'
_space_group_name_H-M_alt 'P 1 21/c 1'
_atom_sites_solution_hydrogens geom
_atom_sites_solution_primary direct
_atom_sites_solution_secondary difmap
_audit_creation_date 2017-11-20
_audit_creation_method
;
Olex2 1.2
(compiled 2016.02.19 svn.r3266 for OlexSys, GUI svn.r5155)
;
_cell_angle_alpha 90.00
_cell_angle_beta 99.1270(8)
_cell_angle_gamma 90.00
_cell_formula_units_Z 4
_cell_length_a 15.0260(3)
_cell_length_b 9.9410(2)
_cell_length_c 12.0298(3)
_cell_measurement_reflns_used 9954
_cell_measurement_temperature 100(2)
_cell_measurement_theta_max 28.26
_cell_measurement_theta_min 2.47
_cell_volume 1774.18(7)
_computing_molecular_graphics 'Olex2 (Dolomanov et al., 2009)'
_computing_publication_material 'Olex2 (Dolomanov et al., 2009)'
_computing_structure_refinement 'XL (Sheldrick, 2008)'
_computing_structure_solution 'SIR2008 (Burla et al., 2007)'
_diffrn_ambient_temperature 100.01
_diffrn_measured_fraction_theta_full 0.993
_diffrn_measured_fraction_theta_max 0.994
_diffrn_measurement_device_type 'Bruker APEX-II CCD'
_diffrn_measurement_method '\f and \w scans'
_diffrn_radiation_monochromator graphite
_diffrn_radiation_type MoK\a
_diffrn_radiation_wavelength 0.71073
_diffrn_reflns_av_R_equivalents 0.0578
_diffrn_reflns_av_unetI/netI 0.0306
_diffrn_reflns_limit_h_max 20
_diffrn_reflns_limit_h_min -20
_diffrn_reflns_limit_k_max 13
_diffrn_reflns_limit_k_min -13
_diffrn_reflns_limit_l_max 16
_diffrn_reflns_limit_l_min -16
_diffrn_reflns_number 37568
_diffrn_reflns_theta_full 26.00
_diffrn_reflns_theta_max 28.26
_diffrn_reflns_theta_min 2.47
_diffrn_source 'fine-focus sealed tube'
_diffrn_standards_number 0
_exptl_absorpt_coefficient_mu 0.113
_exptl_absorpt_correction_T_max 0.7457
_exptl_absorpt_correction_T_min 0.6965
_exptl_absorpt_correction_type none
_exptl_absorpt_process_details
;
SADABS-2016/2 (Bruker,2016/2) was used for absorption correction.
wR2(int) was 0.0998 before and 0.0541 after correction.
The Ratio of minimum to maximum transmission is 0.9340.
The \l/2 correction factor is Not present.
;
_exptl_crystal_density_diffrn 1.536
_exptl_crystal_density_method 'not measured'
_exptl_crystal_F_000 860
_exptl_crystal_size_max 0.2
_exptl_crystal_size_mid 0.2
_exptl_crystal_size_min 0.2
_refine_diff_density_max 0.377
_refine_diff_density_min -0.289
_refine_diff_density_rms 0.057
_refine_ls_extinction_method none
_refine_ls_goodness_of_fit_ref 1.075
_refine_ls_hydrogen_treatment constr
_refine_ls_matrix_type full
_refine_ls_number_parameters 240
_refine_ls_number_reflns 4361
_refine_ls_number_restraints 0
_refine_ls_restrained_S_all 1.075
_refine_ls_R_factor_all 0.0592
_refine_ls_R_factor_gt 0.0452
_refine_ls_shift/su_max 0.001
_refine_ls_shift/su_mean 0.000
_refine_ls_structure_factor_coef Fsqd
_refine_ls_weighting_details 'calc w=1/[\s^2^(Fo^2^)+(0.1000P)^2^+0.0000P] where P=(Fo^2^+2Fc^2^)/3'
_refine_ls_weighting_scheme calc
_refine_ls_wR_factor_gt 0.1303
_refine_ls_wR_factor_ref 0.1443
_reflns_number_gt 3576
_reflns_number_total 4361
_reflns_threshold_expression >2sigma(I)
_cod_data_source_file jo8b02845_si_002.cif
_cod_data_source_block ds053
_cod_database_code 4034266
_olex2_refinement_description
;
1. Fixed Uiso
 At 1.2 times of:
  All C(H) groups, All N(H) groups
 At 1.5 times of:
  All C(H,H,H) groups
2.a Aromatic/amide H refined with riding coordinates:
 C2(H2), C3(H3), C4(H4), C5(H5), C10(H10), C13(H13), N4(H4A)
2.b Idealised Me refined as rotating group:
 C14(H14A,H14B,H14C), C15(H15A,H15B,H15C), C18(H18A,H18B,H18C), C19(H19A,H19B,
 H19C), C20(H20A,H20B,H20C)
;
_olex2_submission_special_instructions 'No special instructions were received'

loop_
_space_group_symop_id
_space_group_symop_operation_xyz
1 'x, y, z'
2 '-x, y+1/2, -z+1/2'
3 '-x, -y, -z'
4 'x, -y-1/2, z-1/2'

loop_
_atom_site_label
_atom_site_type_symbol
_atom_site_fract_x
_atom_site_fract_y
_atom_site_fract_z
_atom_site_U_iso_or_equiv
_atom_site_adp_type
_atom_site_occupancy
_atom_site_calc_flag
_atom_site_refinement_flags_posn
C1 C 1.29569(8) 0.10994(12) 0.03777(10) 0.0138(3) Uani 1 d .
C2 C 1.35446(8) 0.17828(13) -0.02275(11) 0.0185(3) Uani 1 d .
H2 H 1.4154 0.1500 -0.0166 0.022 Uiso 1 calc R
C3 C 1.32470(9) 0.28591(14) -0.09098(11) 0.0202(3) Uani 1 d .
H3 H 1.3655 0.3317 -0.1306 0.024 Uiso 1 calc R
C4 C 1.23479(8) 0.32811(13) -0.10228(11) 0.0170(3) Uani 1 d .
H4 H 1.2148 0.4028 -0.1489 0.020 Uiso 1 calc R
C5 C 1.17543(8) 0.26134(12) -0.04581(10) 0.0143(3) Uani 1 d .
H5 H 1.1141 0.2888 -0.0551 0.017 Uiso 1 calc R
C6 C 1.20479(8) 0.15251(12) 0.02574(10) 0.0119(2) Uani 1 d .
C7 C 1.14761(8) 0.08109(11) 0.08951(10) 0.0116(3) Uani 1 d .
C8 C 1.05871(8) 0.08903(11) 0.11084(10) 0.0117(3) Uani 1 d .
C9 C 1.05110(8) -0.01759(12) 0.18754(10) 0.0118(3) Uani 1 d .
C10 C 0.96989(8) -0.04109(12) 0.22987(10) 0.0135(3) Uani 1 d .
H10 H 0.9653 -0.1119 0.2816 0.016 Uiso 1 calc R
C11 C 0.89805(8) 0.04158(12) 0.19387(10) 0.0131(3) Uani 1 d .
C12 C 0.90413(7) 0.14714(12) 0.11268(10) 0.0122(3) Uani 1 d .
C13 C 0.98241(8) 0.17187(12) 0.07223(10) 0.0120(3) Uani 1 d .
H13 H 0.9861 0.2423 0.0198 0.014 Uiso 1 calc R
C14 C 0.82818(8) 0.32870(12) 0.01133(11) 0.0163(3) Uani 1 d .
H14A H 0.8447 0.3003 -0.0607 0.024 Uiso 1 calc GR
H14B H 0.8732 0.3923 0.0483 0.024 Uiso 1 calc GR
H14C H 0.7689 0.3723 -0.0020 0.024 Uiso 1 calc GR
C15 C 0.80746(8) -0.06816(13) 0.30965(11) 0.0181(3) Uani 1 d .
H15A H 0.8167 -0.1570 0.2780 0.027 Uiso 1 calc GR
H15B H 0.7470 -0.0637 0.3301 0.027 Uiso 1 calc GR
H15C H 0.8526 -0.0534 0.3768 0.027 Uiso 1 calc GR
C16 C 1.27614(7) -0.06167(12) 0.16173(10) 0.0129(3) Uani 1 d .
C17 C 1.39309(8) -0.21926(13) 0.26242(11) 0.0157(3) Uani 1 d .
C18 C 1.45461(10) -0.11106(15) 0.32323(15) 0.0335(4) Uani 1 d .
H18A H 1.4577 -0.0346 0.2726 0.050 Uiso 1 calc GR
H18B H 1.5152 -0.1482 0.3461 0.050 Uiso 1 calc GR
H18C H 1.4305 -0.0810 0.3901 0.050 Uiso 1 calc GR
C19 C 1.42906(10) -0.26709(16) 0.15762(13) 0.0301(4) Uani 1 d .
H19A H 1.3896 -0.3377 0.1204 0.045 Uiso 1 calc GR
H19B H 1.4901 -0.3030 0.1793 0.045 Uiso 1 calc GR
H19C H 1.4306 -0.1913 0.1058 0.045 Uiso 1 calc GR
C20 C 1.38691(8) -0.33793(14) 0.34091(12) 0.0197(3) Uani 1 d .
H20A H 1.3603 -0.3081 0.4060 0.030 Uiso 1 calc GR
H20B H 1.4474 -0.3738 0.3667 0.030 Uiso 1 calc GR
H20C H 1.3491 -0.4083 0.3006 0.030 Uiso 1 calc GR
N1 N 1.12804(6) -0.08949(10) 0.21320(9) 0.0131(2) Uani 1 d .
N2 N 1.18467(6) -0.02619(10) 0.15285(8) 0.0116(2) Uani 1 d .
N3 N 1.32994(7) 0.00426(11) 0.10701(9) 0.0149(2) Uani 1 d .
N4 N 1.30048(7) -0.16596(11) 0.23167(9) 0.0151(2) Uani 1 d .
H4A H 1.2576 -0.2057 0.2616 0.018 Uiso 1 calc R
O1 O 0.82474(5) 0.21400(8) 0.08175(7) 0.0141(2) Uani 1 d .
O2 O 0.81643(6) 0.03324(9) 0.22794(7) 0.0164(2) Uani 1 d .

loop_
_atom_site_aniso_label
_atom_site_aniso_U_11
_atom_site_aniso_U_22
_atom_site_aniso_U_33
_atom_site_aniso_U_23
_atom_site_aniso_U_13
_atom_site_aniso_U_12
C1 0.0139(5) 0.0125(6) 0.0146(6) -0.0013(5) 0.0013(4) 0.0004(4)
C2 0.0143(6) 0.0198(7) 0.0220(7) 0.0016(5) 0.0043(5) -0.0001(5)
C3 0.0199(6) 0.0193(7) 0.0226(7) 0.0040(5) 0.0075(5) -0.0032(5)
C4 0.0213(6) 0.0146(6) 0.0155(6) 0.0022(5) 0.0042(5) 0.0019(5)
C5 0.0167(6) 0.0133(6) 0.0129(6) -0.0014(4) 0.0027(5) 0.0029(4)
C6 0.0128(5) 0.0113(6) 0.0118(6) -0.0018(4) 0.0029(4) -0.0003(4)
C7 0.0140(5) 0.0097(6) 0.0110(6) -0.0013(4) 0.0011(4) 0.0023(4)
C8 0.0146(5) 0.0098(6) 0.0106(6) -0.0024(4) 0.0017(4) 0.0005(4)
C9 0.0136(5) 0.0109(6) 0.0108(6) -0.0012(4) 0.0012(4) 0.0003(4)
C10 0.0143(5) 0.0130(6) 0.0132(6) 0.0010(4) 0.0026(4) 0.0000(4)
C11 0.0130(5) 0.0140(6) 0.0129(6) -0.0029(4) 0.0033(4) -0.0010(4)
C12 0.0127(5) 0.0110(6) 0.0124(6) -0.0029(4) 0.0004(4) 0.0020(4)
C13 0.0150(5) 0.0093(6) 0.0114(6) 0.0004(4) 0.0013(4) 0.0009(4)
C14 0.0175(6) 0.0136(6) 0.0175(6) 0.0032(5) 0.0021(5) 0.0043(5)
C15 0.0182(6) 0.0186(7) 0.0193(6) 0.0029(5) 0.0084(5) -0.0011(5)
C16 0.0115(5) 0.0130(6) 0.0141(6) -0.0025(5) 0.0015(4) 0.0020(4)
C17 0.0104(5) 0.0157(6) 0.0208(7) 0.0030(5) 0.0015(4) 0.0019(5)
C18 0.0262(7) 0.0191(7) 0.0479(10) 0.0065(7) -0.0160(7) -0.0047(6)
C19 0.0301(8) 0.0317(8) 0.0322(8) 0.0095(6) 0.0166(6) 0.0187(6)
C20 0.0151(6) 0.0198(7) 0.0237(7) 0.0071(5) 0.0010(5) 0.0016(5)
N1 0.0124(5) 0.0130(5) 0.0142(5) 0.0013(4) 0.0035(4) 0.0008(4)
N2 0.0110(5) 0.0113(5) 0.0128(5) 0.0007(4) 0.0031(4) 0.0009(4)
N3 0.0130(5) 0.0151(5) 0.0167(5) 0.0012(4) 0.0022(4) 0.0013(4)
N4 0.0110(5) 0.0162(5) 0.0186(5) 0.0058(4) 0.0038(4) 0.0020(4)
O1 0.0123(4) 0.0126(4) 0.0175(5) 0.0023(3) 0.0021(3) 0.0034(3)
O2 0.0134(4) 0.0177(5) 0.0194(5) 0.0037(4) 0.0064(3) 0.0024(3)

loop_
_atom_type_symbol
_atom_type_description
_atom_type_scat_dispersion_real
_atom_type_scat_dispersion_imag
_atom_type_scat_source
C C 0.0033 0.0016 'International Tables Vol C Tables 4.2.6.8 and 6.1.1.4'
H H 0.0000 0.0000 'International Tables Vol C Tables 4.2.6.8 and 6.1.1.4'
N N 0.0061 0.0033 'International Tables Vol C Tables 4.2.6.8 and 6.1.1.4'
O O 0.0106 0.0060 'International Tables Vol C Tables 4.2.6.8 and 6.1.1.4'

loop_
_geom_angle_atom_site_label_1
_geom_angle_atom_site_label_2
_geom_angle_atom_site_label_3
_geom_angle
C2 C1 C6 118.56(11)
N3 C1 C2 118.23(11)
N3 C1 C6 123.21(11)
C1 C2 H2 119.6
C3 C2 C1 120.81(12)
C3 C2 H2 119.6
C2 C3 H3 119.8
C2 C3 C4 120.46(12)
C4 C3 H3 119.8
C3 C4 H4 120.0
C5 C4 C3 119.93(12)
C5 C4 H4 120.0
C4 C5 H5 119.7
C4 C5 C6 120.51(11)
C6 C5 H5 119.7
C1 C6 C7 116.71(11)
C5 C6 C1 119.71(11)
C5 C6 C7 123.57(11)
C8 C7 C6 137.92(11)
N2 C7 C6 117.23(10)
N2 C7 C8 104.83(10)
C7 C8 C9 104.71(10)
C7 C8 C13 135.40(11)
C9 C8 C13 119.87(11)
C10 C9 C8 121.31(11)
N1 C9 C8 112.85(11)
N1 C9 C10 125.85(11)
C9 C10 H10 121.0
C11 C10 C9 117.92(11)
C11 C10 H10 121.0
C10 C11 C12 121.15(11)
O2 C11 C10 124.91(11)
O2 C11 C12 113.93(10)
C13 C12 C11 121.46(10)
O1 C12 C11 113.04(10)
O1 C12 C13 125.50(11)
C8 C13 H13 120.9
C12 C13 C8 118.23(11)
C12 C13 H13 120.9
H14A C14 H14B 109.5
H14A C14 H14C 109.5
H14B C14 H14C 109.5
O1 C14 H14A 109.5
O1 C14 H14B 109.5
O1 C14 H14C 109.5
H15A C15 H15B 109.5
H15A C15 H15C 109.5
H15B C15 H15C 109.5
O2 C15 H15A 109.5
O2 C15 H15B 109.5
O2 C15 H15C 109.5
N3 C16 N2 120.97(11)
N3 C16 N4 125.13(11)
N4 C16 N2 113.90(10)
C19 C17 C18 110.41(13)
C20 C17 C18 109.90(11)
C20 C17 C19 109.61(11)
N4 C17 C18 109.96(11)
N4 C17 C19 110.34(10)
N4 C17 C20 106.55(10)
C17 C18 H18A 109.5
C17 C18 H18B 109.5
C17 C18 H18C 109.5
H18A C18 H18B 109.5
H18A C18 H18C 109.5
H18B C18 H18C 109.5
C17 C19 H19A 109.5
C17 C19 H19B 109.5
C17 C19 H19C 109.5
H19A C19 H19B 109.5
H19A C19 H19C 109.5
H19B C19 H19C 109.5
C17 C20 H20A 109.5
C17 C20 H20B 109.5
C17 C20 H20C 109.5
H20A C20 H20B 109.5
H20A C20 H20C 109.5
H20B C20 H20C 109.5
C9 N1 N2 102.62(9)
C7 N2 C16 122.76(10)
N1 N2 C7 114.99(10)
N1 N2 C16 122.07(10)
C16 N3 C1 119.01(10)
C16 N4 C17 125.61(10)
C16 N4 H4A 117.2
C17 N4 H4A 117.2
C12 O1 C14 116.03(9)
C11 O2 C15 116.08(9)

loop_
_geom_bond_atom_site_label_1
_geom_bond_atom_site_label_2
_geom_bond_distance
C1 C2 1.4055(18)
C1 C6 1.4152(16)
C1 N3 1.3879(16)
C2 H2 0.9500
C2 C3 1.3791(18)
C3 H3 0.9500
C3 C4 1.4005(18)
C4 H4 0.9500
C4 C5 1.3749(18)
C5 H5 0.9500
C5 C6 1.4090(16)
C6 C7 1.4282(17)
C7 C8 1.4018(16)
C7 N2 1.3761(14)
C8 C9 1.4217(16)
C8 C13 1.4280(15)
C9 C10 1.4143(16)
C9 N1 1.3526(15)
C10 H10 0.9500
C10 C11 1.3711(16)
C11 C12 1.4463(17)
C11 O2 1.3559(14)
C12 C13 1.3647(16)
C12 O1 1.3647(13)
C13 H13 0.9500
C14 H14A 0.9800
C14 H14B 0.9800
C14 H14C 0.9800
C14 O1 1.4263(14)
C15 H15A 0.9800
C15 H15B 0.9800
C15 H15C 0.9800
C15 O2 1.4291(15)
C16 N2 1.4065(14)
C16 N3 1.2982(16)
C16 N4 1.3487(15)
C17 C18 1.5271(18)
C17 C19 1.5245(19)
C17 C20 1.5230(18)
C17 N4 1.4800(14)
C18 H18A 0.9800
C18 H18B 0.9800
C18 H18C 0.9800
C19 H19A 0.9800
C19 H19B 0.9800
C19 H19C 0.9800
C20 H20A 0.9800
C20 H20B 0.9800
C20 H20C 0.9800
N1 N2 1.3575(14)
N4 H4A 0.8800

loop_
_geom_torsion_atom_site_label_1
_geom_torsion_atom_site_label_2
_geom_torsion_atom_site_label_3
_geom_torsion_atom_site_label_4
_geom_torsion
C1 C2 C3 C4 -0.8(2)
C1 C6 C7 C8 175.38(13)
C1 C6 C7 N2 -2.84(16)
C2 C1 C6 C5 -0.04(17)
C2 C1 C6 C7 -179.45(11)
C2 C1 N3 C16 -178.61(11)
C2 C3 C4 C5 -0.5(2)
C3 C4 C5 C6 1.55(19)
C4 C5 C6 C1 -1.26(18)
C4 C5 C6 C7 178.10(11)
C5 C6 C7 C8 -4.0(2)
C5 C6 C7 N2 177.77(10)
C6 C1 C2 C3 1.06(19)
C6 C1 N3 C16 1.75(18)
C6 C7 C8 C9 -178.24(13)
C6 C7 C8 C13 3.7(3)
C6 C7 N2 C16 3.82(16)
C6 C7 N2 N1 179.06(10)
C7 C8 C9 C10 179.43(11)
C7 C8 C9 N1 -0.50(13)
C7 C8 C13 C12 179.15(13)
C8 C7 N2 C16 -174.94(10)
C8 C7 N2 N1 0.30(13)
C8 C9 C10 C11 0.57(18)
C8 C9 N1 N2 0.65(12)
C9 C8 C13 C12 1.32(16)
C9 C10 C11 C12 1.75(18)
C9 C10 C11 O2 -178.93(10)
C9 N1 N2 C7 -0.59(13)
C9 N1 N2 C16 174.69(10)
C10 C9 N1 N2 -179.27(11)
C10 C11 C12 C13 -2.60(18)
C10 C11 C12 O1 176.34(11)
C10 C11 O2 C15 1.64(17)
C11 C12 C13 C8 0.98(17)
C11 C12 O1 C14 173.45(10)
C12 C11 O2 C15 -179.00(10)
C13 C8 C9 C10 -2.15(17)
C13 C8 C9 N1 177.92(10)
C13 C12 O1 C14 -7.65(16)
C18 C17 N4 C16 62.09(17)
C19 C17 N4 C16 -59.93(16)
C20 C17 N4 C16 -178.85(11)
N1 C9 C10 C11 -179.51(11)
N2 C7 C8 C9 0.12(12)
N2 C7 C8 C13 -177.94(12)
N2 C16 N3 C1 -0.90(18)
N2 C16 N4 C17 -176.03(11)
N3 C1 C2 C3 -178.60(11)
N3 C1 C6 C5 179.60(11)
N3 C1 C6 C7 0.19(17)
N3 C16 N2 C7 -1.97(18)
N3 C16 N2 N1 -176.87(11)
N3 C16 N4 C17 3.1(2)
N4 C16 N2 C7 177.16(10)
N4 C16 N2 N1 2.26(16)
N4 C16 N3 C1 -179.92(11)
O1 C12 C13 C8 -177.83(10)
O2 C11 C12 C13 178.01(11)
O2 C11 C12 O1 -3.05(14)
